data_4135001
loop_
_publ_author_name
'Arnett, Charles H.'
'Agapie, Theodor'

_publ_section_title
;
 Activation of an Open Shell, Carbyne-Bridged Diiron Complex Toward
 Binding of Dinitrogen.
;
_journal_name_full 'Journal of the American Chemical Society'
_journal_paper_doi 10.1021/jacs.0c01896
_journal_year 2020
_chemical_formula_moiety 'C55 H80 Fe2 N2 P6, C5 H12'
_chemical_formula_sum 'C60 H92 Fe2 N2 P6'
_chemical_formula_weight 1138.87
_space_group_crystal_system orthorhombic
_space_group_IT_number 61
_space_group_name_Hall '-P 2ac 2ab'
_space_group_name_H-M_alt 'P b c a'
_atom_sites_solution_hydrogens mixed
_atom_sites_solution_primary direct
_audit_creation_date 2019-12-21
_audit_creation_method
;
Olex2 1.3
(compiled Nov 21 2019 18:26:39 for OlexSys, GUI svn.r6003)
;
_cell_angle_alpha 90
_cell_angle_beta 90
_cell_angle_gamma 90
_cell_formula_units_Z 8
_cell_length_a 21.364(7)
_cell_length_b 18.351(4)
_cell_length_c 29.604(5)
_cell_measurement_reflns_used 9289
_cell_measurement_temperature 100.0
_cell_measurement_theta_max 80.08
_cell_measurement_theta_min 2.98
_cell_volume 11606(5)
_computing_cell_refinement 'SAINT V8.38A (?, 2016)'
_computing_data_reduction 'SAINT V8.38A (?, 2016)'
_computing_molecular_graphics 'Olex2 1.3 (Dolomanov et al., 2009)'
_computing_publication_material 'Olex2 1.3 (Dolomanov et al., 2009)'
_computing_structure_refinement 'XL  (Sheldrick, 2008)'
_computing_structure_solution 'XS  (Sheldrick, 2008)'
_diffrn_ambient_temperature 100.0
_diffrn_measured_fraction_theta_full 0.988
_diffrn_measured_fraction_theta_max 0.967
_diffrn_measurement_device_type 'Bruker APEX-II CCD'
_diffrn_measurement_method '\f and \w scans'
_diffrn_radiation_type CuK\a
_diffrn_radiation_wavelength 1.54178
_diffrn_reflns_av_R_equivalents 0.0980
_diffrn_reflns_av_unetI/netI 0.0422
_diffrn_reflns_Laue_measured_fraction_full 0.988
_diffrn_reflns_Laue_measured_fraction_max 0.967
_diffrn_reflns_limit_h_max 25
_diffrn_reflns_limit_h_min -27
_diffrn_reflns_limit_k_max 22
_diffrn_reflns_limit_k_min -22
_diffrn_reflns_limit_l_max 37
_diffrn_reflns_limit_l_min -35
_diffrn_reflns_number 174786
_diffrn_reflns_point_group_measured_fraction_full 0.988
_diffrn_reflns_point_group_measured_fraction_max 0.967
_diffrn_reflns_theta_full 67.679
_diffrn_reflns_theta_max 80.707
_diffrn_reflns_theta_min 2.985
_diffrn_source_current 1.0
_diffrn_source_power 0.05
_diffrn_source_voltage 50.0
_diffrn_standards_number 0
_exptl_absorpt_coefficient_mu 5.864
_exptl_absorpt_correction_T_max 1.0000
_exptl_absorpt_correction_T_min 0.5663
_exptl_absorpt_correction_type multi-scan
_exptl_absorpt_process_details 'SADABS-2016/2 (Bruker, 2016/2) was used.'
_exptl_crystal_colour green
_exptl_crystal_colour_primary green
_exptl_crystal_density_diffrn 1.304
_exptl_crystal_description block
_exptl_crystal_F_000 4864
_exptl_crystal_size_max 0.371
_exptl_crystal_size_mid 0.268
_exptl_crystal_size_min 0.161
_refine_diff_density_max 0.643
_refine_diff_density_min -0.515
_refine_diff_density_rms 0.087
_refine_ls_extinction_method none
_refine_ls_goodness_of_fit_ref 1.134
_refine_ls_hydrogen_treatment mixed
_refine_ls_matrix_type full
_refine_ls_number_parameters 682
_refine_ls_number_reflns 12333
_refine_ls_number_restraints 140
_refine_ls_restrained_S_all 1.131
_refine_ls_R_factor_all 0.0883
_refine_ls_R_factor_gt 0.0703
_refine_ls_shift/su_max 0.001
_refine_ls_shift/su_mean 0.000
_refine_ls_structure_factor_coef Fsqd
_refine_ls_weighting_details 'w=1/[\s^2^(Fo^2^)+(0.0244P)^2^+49.2136P] where P=(Fo^2^+2Fc^2^)/3'
_refine_ls_weighting_scheme calc
_refine_ls_wR_factor_gt 0.1317
_refine_ls_wR_factor_ref 0.1406
_reflns_Friedel_coverage 0.000
_reflns_number_gt 10260
_reflns_number_total 12333
_reflns_threshold_expression 'I > 2\s(I)'
_cod_data_source_file ja0c01896_si_001.cif
_cod_data_source_block v19198
_cod_database_code 4135001
_shelx_shelxl_version_number 2018/3
_shelx_space_group_comment
;
The symmetry employed for this shelxl refinement is uniquely defined
by the following loop, which should always be used as a source of
symmetry information in preference to the above space-group names.
They are only intended as comments.
;
_shelx_estimated_absorpt_t_max 0.452
_shelx_estimated_absorpt_t_min 0.220
_olex2_refinement_description
;
1. Fixed Uiso
 At 1.2 times of:
  All C(H) groups, {H64A,H64B,H1} of C64, All C(H,H) groups
 At 1.5 times of:
  All C(H,H,H,H,H,H) groups, {H1A,H1B,H1C} of C1, {H49A,H49B,H49C} of C49,
  {H22A,H22B,H22C} of C22, {H48A,H48B,H48C} of C48, {H25A,H25B,H25C} of C25,
  {H46A,H46B,H46C} of C46, {H19A,H19B,H19C} of C19, {H20A,H20B,H20C} of C20,
  {H45A,H45B,H45C} of C45, {H23A,H23B,H23C} of C23, {H28A,H28B,H28C} of C28,
  {H51A,H51B,H51C} of C51, {H54A,H54B,H54C} of C54, {H55A,H55B,H55C} of C55,
  {H26A,H26B,H26C} of C26, {H52A,H52B,H52C} of C52, {H29A,H29B,H29C} of C29,
  {H56A,H56B,H56C} of C56
2. Rigid bond restraints
 C56, C57, C61, C62, C63, C64, C59, C60
 with sigma for 1-2 distances of 0.01 and sigma for 1-3 distances of 0.01
3. Uiso/Uaniso restraints and constraints
C56 \\sim C61 \\sim C57 \\sim C63 \\sim C62 \\sim C64 \\sim C59 \\sim C60:
within 1.7A with sigma of 0.04 and sigma for terminal atoms of 0.08 within 1.7A
4. Rigid body (RIGU) restrains
 C56, C61, C57, C63, C62, C64, C59, C60
 with sigma for 1-2 distances of 0.004 and sigma for 1-3 distances of 0.004
5. Others
 Sof(C59)=Sof(H59A)=Sof(H59B)=Sof(C57)=Sof(H57A)=Sof(H57B)=Sof(C63)=Sof(H63A)=
 Sof(H63B)=1-FVAR(1)
 Sof(C61)=Sof(H61A)=Sof(H61B)=Sof(C62)=Sof(H62A)=Sof(H62B)=Sof(C64)=Sof(H64A)=
 Sof(H64B)=FVAR(1)
 Sof(H60A)=Sof(H60B)=Sof(H60C)=1-FVAR(2)
 Sof(H60D)=Sof(H60E)=Sof(H60F)=FVAR(2)
6.a Everything fixed:
 H1
6.b Ternary CH refined with riding coordinates:
 C44(H44), C21(H21), C24(H24), C47(H47), C18(H18), C27(H27), C50(H50), C53(H53)
6.c Secondary CH2 refined with riding coordinates:
 C59(H59A,H59B), C61(H61A,H61B), C57(H57A,H57B), C62(H62A,H62B), C63(H63A,
 H63B), C64(H64A,H64B)
6.d Aromatic/amide H refined with riding coordinates:
 C5(H5), C4(H4), C39(H39), C7(H7), C16(H16), C35(H35), C42(H42), C34(H34),
 C30(H30), C40(H40), C13(H13), C8(H8), C9(H9), C41(H41), C10(H10), C14(H14),
 C15(H15), C33(H33), C36(H36)
6.e Idealised Me refined with riding coordinates:
 C56(H56A,H56B,H56C)
6.f Idealised Me refined as rotating group:
 C1(H1A,H1B,H1C), C46(H46A,H46B,H46C), C49(H49A,H49B,H49C), C25(H25A,H25B,
 H25C), C22(H22A,H22B,H22C), C48(H48A,H48B,H48C), C45(H45A,H45B,H45C), C20(H20A,
 H20B,H20C), C23(H23A,H23B,H23C), C19(H19A,H19B,H19C), C51(H51A,H51B,H51C),
 C28(H28A,H28B,H28C), C55(H55A,H55B,H55C), C54(H54A,H54B,H54C), C26(H26A,H26B,
 H26C), C52(H52A,H52B,H52C), C29(H29A,H29B,H29C), C60(H60D,H60E,H60F), C60(H60A,
 H60B,H60C)
;
_olex2_submission_special_instructions 'No special instructions were received'

loop_
_space_group_symop_operation_xyz
'x, y, z'
'-x+1/2, -y, z+1/2'
'-x, y+1/2, -z+1/2'
'x+1/2, -y+1/2, -z'
'-x, -y, -z'
'x-1/2, y, -z-1/2'
'x, -y-1/2, z-1/2'
'-x-1/2, y-1/2, z'

loop_
_atom_site_label
_atom_site_type_symbol
_atom_site_fract_x
_atom_site_fract_y
_atom_site_fract_z
_atom_site_U_iso_or_equiv
_atom_site_adp_type
_atom_site_occupancy
_atom_site_site_symmetry_order
_atom_site_calc_flag
_atom_site_refinement_flags_posn
_atom_site_refinement_flags_adp
_atom_site_refinement_flags_occupancy
_atom_site_disorder_assembly
_atom_site_disorder_group
Fe1 Fe 0.67706(3) 0.29565(3) 0.56211(2) 0.01713(13) Uani 1 1 d . . . . .
Fe2 Fe 0.67719(3) 0.18100(3) 0.41796(2) 0.01842(13) Uani 1 1 d . . . . .
P1 P 0.61910(4) 0.38629(5) 0.54357(3) 0.01801(19) Uani 1 1 d . . . . .
P5 P 0.61178(4) 0.09675(5) 0.39874(3) 0.0207(2) Uani 1 1 d . . . . .
P2 P 0.61418(4) 0.27671(5) 0.61805(3) 0.02003(19) Uani 1 1 d . . . . .
P4 P 0.61881(4) 0.25756(5) 0.38316(3) 0.01958(19) Uani 1 1 d . . . . .
P3 P 0.74432(4) 0.37738(5) 0.58513(3) 0.0210(2) Uani 1 1 d . . . . .
P6 P 0.74251(5) 0.19658(6) 0.36215(3) 0.0228(2) Uani 1 1 d . . . . .
N1 N 0.67796(14) 0.24740(17) 0.50941(10) 0.0184(6) Uani 1 1 d . . . . .
N2 N 0.67862(14) 0.21962(16) 0.47398(10) 0.0171(6) Uani 1 1 d . . . . .
C2 C 0.60496(18) 0.3609(2) 0.45111(13) 0.0210(8) Uani 1 1 d . . . . .
C43 C 0.72400(19) 0.2838(2) 0.33352(13) 0.0254(8) Uani 1 1 d . . . . .
C5 C 0.47525(18) 0.3406(2) 0.45745(14) 0.0252(8) Uani 1 1 d . . . . .
H5 H 0.430790 0.339573 0.457767 0.030 Uiso 1 1 calc R U . . .
C3 C 0.57284(17) 0.3794(2) 0.49114(13) 0.0206(8) Uani 1 1 d . . . . .
C1 C 0.67245(17) 0.3822(2) 0.44511(13) 0.0217(8) Uani 1 1 d . . . . .
H1A H 0.674745 0.431780 0.432878 0.032 Uiso 1 1 calc R U . . .
H1B H 0.692767 0.348308 0.424168 0.032 Uiso 1 1 calc R U . . .
H1C H 0.693801 0.380525 0.474396 0.032 Uiso 1 1 calc R U . . .
C17 C 0.72490(18) 0.4653(2) 0.55848(13) 0.0220(8) Uani 1 1 d . . . . .
C4 C 0.50799(18) 0.3695(2) 0.49365(13) 0.0218(8) Uani 1 1 d . . . . .
H4 H 0.486231 0.382704 0.520411 0.026 Uiso 1 1 calc R U . . .
C44 C 0.55631(18) 0.0668(2) 0.44392(14) 0.0250(8) Uani 1 1 d . . . . .
H44 H 0.528740 0.027728 0.431364 0.030 Uiso 1 1 calc R U . . .
C31 C 0.57285(18) 0.3217(2) 0.41740(13) 0.0217(8) Uani 1 1 d . . . . .
C39 C 0.6446(2) 0.3770(2) 0.32306(14) 0.0287(9) Uani 1 1 d . . . . .
H39 H 0.603777 0.395087 0.328990 0.034 Uiso 1 1 calc R U . . .
C21 C 0.6433(2) 0.2588(2) 0.67728(13) 0.0278(9) Uani 1 1 d . . . . .
H21 H 0.651533 0.307579 0.691080 0.033 Uiso 1 1 calc R U . . .
C24 C 0.7551(2) 0.4073(2) 0.64574(14) 0.0287(9) Uani 1 1 d . . . . .
H24 H 0.755946 0.362105 0.664601 0.034 Uiso 1 1 calc R U . . .
C7 C 0.52427(19) 0.4678(2) 0.58946(14) 0.0256(8) Uani 1 1 d . . . . .
H7 H 0.525075 0.500961 0.564822 0.031 Uiso 1 1 calc R U . . .
C32 C 0.55984(18) 0.2098(2) 0.34905(13) 0.0219(8) Uani 1 1 d . . . . .
C6 C 0.56180(17) 0.4059(2) 0.58835(13) 0.0209(8) Uani 1 1 d . . . . .
C16 C 0.7644(2) 0.5256(2) 0.55610(14) 0.0271(9) Uani 1 1 d . . . . .
H16 H 0.805637 0.522491 0.567996 0.033 Uiso 1 1 calc R U . . .
C11 C 0.56051(18) 0.3561(2) 0.62436(13) 0.0223(8) Uani 1 1 d . . . . .
C35 C 0.4719(2) 0.1291(3) 0.30131(14) 0.0299(9) Uani 1 1 d . . . . .
H35 H 0.441842 0.101305 0.285145 0.036 Uiso 1 1 calc R U . . .
C42 C 0.7640(2) 0.3238(3) 0.30552(14) 0.0326(10) Uani 1 1 d . . . . .
H42 H 0.804941 0.306088 0.299296 0.039 Uiso 1 1 calc R U . . .
C12 C 0.66503(18) 0.4703(2) 0.53971(13) 0.0209(8) Uani 1 1 d . . . . .
C34 C 0.47712(19) 0.2027(3) 0.29350(14) 0.0293(9) Uani 1 1 d . . . . .
H34 H 0.450961 0.225689 0.271810 0.035 Uiso 1 1 calc R U . . .
C30 C 0.50780(18) 0.3133(2) 0.42093(14) 0.0236(8) Uani 1 1 d . . . . .
H30 H 0.485729 0.288425 0.397742 0.028 Uiso 1 1 calc R U . . .
C40 C 0.6850(2) 0.4160(2) 0.29529(15) 0.0342(10) Uani 1 1 d . . . . .
H40 H 0.671908 0.460826 0.282269 0.041 Uiso 1 1 calc R U . . .
C37 C 0.55536(18) 0.1345(2) 0.35668(13) 0.0233(8) Uani 1 1 d . . . . .
C46 C 0.5155(2) 0.1301(3) 0.45885(16) 0.0353(10) Uani 1 1 d . . . . .
H46A H 0.542060 0.170853 0.468285 0.053 Uiso 1 1 calc R U . . .
H46B H 0.489147 0.114745 0.484237 0.053 Uiso 1 1 calc R U . . .
H46C H 0.488813 0.145518 0.433658 0.053 Uiso 1 1 calc R U . . .
C49 C 0.7015(2) -0.0161(2) 0.39334(15) 0.0286(9) Uani 1 1 d . . . . .
H49A H 0.732037 0.023346 0.389978 0.043 Uiso 1 1 calc R U . . .
H49B H 0.716403 -0.059414 0.377203 0.043 Uiso 1 1 calc R U . . .
H49C H 0.696367 -0.027716 0.425443 0.043 Uiso 1 1 calc R U . . .
C47 C 0.63857(19) 0.0079(2) 0.37366(15) 0.0266(9) Uani 1 1 d . . . . .
H47 H 0.645948 0.017320 0.340825 0.032 Uiso 1 1 calc R U . . .
C25 C 0.6986(2) 0.4515(2) 0.66093(15) 0.0333(10) Uani 1 1 d . . . . .
H25A H 0.699510 0.499460 0.646399 0.050 Uiso 1 1 calc R U . . .
H25B H 0.699817 0.457562 0.693809 0.050 Uiso 1 1 calc R U . . .
H25C H 0.660128 0.425906 0.652375 0.050 Uiso 1 1 calc R U . . .
C38 C 0.66379(19) 0.3116(2) 0.34214(13) 0.0234(8) Uani 1 1 d . . . . .
C13 C 0.64580(19) 0.5346(2) 0.51896(14) 0.0254(8) Uani 1 1 d . . . . .
H13 H 0.605505 0.537592 0.505518 0.031 Uiso 1 1 calc R U . . .
C22 C 0.7053(2) 0.2186(3) 0.67724(15) 0.0330(10) Uani 1 1 d . . . . .
H22A H 0.698693 0.168254 0.667343 0.050 Uiso 1 1 calc R U . . .
H22B H 0.722875 0.218766 0.707807 0.050 Uiso 1 1 calc R U . . .
H22C H 0.734351 0.242937 0.656532 0.050 Uiso 1 1 calc R U . . .
C48 C 0.5931(2) -0.0569(2) 0.37623(18) 0.0368(11) Uani 1 1 d . . . . .
H48A H 0.588620 -0.072331 0.407742 0.055 Uiso 1 1 calc R U . . .
H48B H 0.609613 -0.097387 0.358230 0.055 Uiso 1 1 calc R U . . .
H48C H 0.552233 -0.042202 0.364338 0.055 Uiso 1 1 calc R U . . .
C8 C 0.4859(2) 0.4816(2) 0.62591(15) 0.0299(9) Uani 1 1 d . . . . .
H8 H 0.460435 0.523988 0.626454 0.036 Uiso 1 1 calc R U . . .
C9 C 0.4849(2) 0.4329(2) 0.66189(15) 0.0309(9) Uani 1 1 d . . . . .
H9 H 0.458959 0.442375 0.687296 0.037 Uiso 1 1 calc R U . . .
C18 C 0.55587(19) 0.2019(2) 0.60891(15) 0.0258(9) Uani 1 1 d . . . . .
H18 H 0.528724 0.198127 0.636329 0.031 Uiso 1 1 calc R U . . .
C45 C 0.5927(2) 0.0355(3) 0.48407(15) 0.0335(10) Uani 1 1 d . . . . .
H45A H 0.615053 -0.008472 0.474562 0.050 Uiso 1 1 calc R U . . .
H45B H 0.563426 0.023299 0.508418 0.050 Uiso 1 1 calc R U . . .
H45C H 0.622808 0.071800 0.494933 0.050 Uiso 1 1 calc R U . . .
C20 C 0.5148(2) 0.2190(2) 0.56850(16) 0.0318(10) Uani 1 1 d . . . . .
H20A H 0.490761 0.263438 0.574456 0.048 Uiso 1 1 calc R U . . .
H20B H 0.486032 0.178337 0.563147 0.048 Uiso 1 1 calc R U . . .
H20C H 0.541159 0.226262 0.541769 0.048 Uiso 1 1 calc R U . . .
C41 C 0.7442(2) 0.3894(3) 0.28677(15) 0.0381(11) Uani 1 1 d . . . . .
H41 H 0.771774 0.416113 0.267834 0.046 Uiso 1 1 calc R U . . .
C27 C 0.82656(18) 0.3613(2) 0.56671(15) 0.0286(9) Uani 1 1 d . . . . .
H27 H 0.851974 0.405727 0.573485 0.034 Uiso 1 1 calc R U . . .
C50 C 0.7496(2) 0.1333(3) 0.31258(14) 0.0312(9) Uani 1 1 d . . . . .
H50 H 0.752521 0.082811 0.325100 0.037 Uiso 1 1 calc R U . . .
C10 C 0.5214(2) 0.3705(2) 0.66087(15) 0.0277(9) Uani 1 1 d . . . . .
H10 H 0.519803 0.337186 0.685397 0.033 Uiso 1 1 calc R U . . .
C14 C 0.6854(2) 0.5942(2) 0.51795(15) 0.0289(9) Uani 1 1 d . . . . .
H14 H 0.671935 0.638403 0.504345 0.035 Uiso 1 1 calc R U . . .
C15 C 0.7443(2) 0.5895(2) 0.53667(15) 0.0302(9) Uani 1 1 d . . . . .
H15 H 0.771185 0.630677 0.536153 0.036 Uiso 1 1 calc R U . . .
C33 C 0.52075(19) 0.2432(2) 0.31741(14) 0.0254(8) Uani 1 1 d . . . . .
H33 H 0.524090 0.294170 0.312231 0.030 Uiso 1 1 calc R U . . .
C23 C 0.5981(2) 0.2196(3) 0.70911(16) 0.0394(11) Uani 1 1 d . . . . .
H23A H 0.557189 0.243602 0.708156 0.059 Uiso 1 1 calc R U . . .
H23B H 0.614608 0.221232 0.739982 0.059 Uiso 1 1 calc R U . . .
H23C H 0.593627 0.168672 0.699590 0.059 Uiso 1 1 calc R U . . .
C19 C 0.5894(2) 0.1295(2) 0.60206(18) 0.0349(10) Uani 1 1 d . . . . .
H19A H 0.619458 0.134074 0.577228 0.052 Uiso 1 1 calc R U . . .
H19B H 0.558657 0.091650 0.594703 0.052 Uiso 1 1 calc R U . . .
H19C H 0.611561 0.116170 0.629826 0.052 Uiso 1 1 calc R U . . .
C51 C 0.6902(2) 0.1361(3) 0.28392(15) 0.0350(10) Uani 1 1 d . . . . .
H51A H 0.653426 0.133854 0.303664 0.053 Uiso 1 1 calc R U . . .
H51B H 0.689647 0.094634 0.263069 0.053 Uiso 1 1 calc R U . . .
H51C H 0.689376 0.181651 0.266632 0.053 Uiso 1 1 calc R U . . .
C36 C 0.5105(2) 0.0952(2) 0.33287(15) 0.0293(9) Uani 1 1 d . . . . .
H36 H 0.506179 0.044421 0.338205 0.035 Uiso 1 1 calc R U . . .
C28 C 0.8279(2) 0.3475(3) 0.51624(17) 0.0384(11) Uani 1 1 d . . . . .
H28A H 0.803325 0.303807 0.509298 0.058 Uiso 1 1 calc R U . . .
H28B H 0.871256 0.340260 0.506404 0.058 Uiso 1 1 calc R U . . .
H28C H 0.809980 0.389472 0.500388 0.058 Uiso 1 1 calc R U . . .
C55 C 0.8294(2) 0.2645(3) 0.41683(17) 0.0371(11) Uani 1 1 d . . . . .
H55A H 0.813751 0.311316 0.405653 0.056 Uiso 1 1 calc R U . . .
H55B H 0.873051 0.269952 0.426472 0.056 Uiso 1 1 calc R U . . .
H55C H 0.803918 0.248568 0.442517 0.056 Uiso 1 1 calc R U . . .
C54 C 0.8526(2) 0.1352(3) 0.39543(16) 0.0364(11) Uani 1 1 d . . . . .
H54A H 0.827999 0.117131 0.421009 0.055 Uiso 1 1 calc R U . . .
H54B H 0.896182 0.142156 0.404870 0.055 Uiso 1 1 calc R U . . .
H54C H 0.850977 0.099783 0.370694 0.055 Uiso 1 1 calc R U . . .
C53 C 0.82561(19) 0.2080(3) 0.37936(15) 0.0303(9) Uani 1 1 d . . . . .
H53 H 0.850351 0.225530 0.352826 0.036 Uiso 1 1 calc R U . . .
C26 C 0.8148(2) 0.4498(3) 0.65647(17) 0.0410(12) Uani 1 1 d . . . . .
H26A H 0.851391 0.420586 0.648061 0.061 Uiso 1 1 calc R U . . .
H26B H 0.816297 0.460589 0.688877 0.061 Uiso 1 1 calc R U . . .
H26C H 0.815037 0.495530 0.639357 0.061 Uiso 1 1 calc R U . . .
C52 C 0.8067(2) 0.1439(3) 0.28193(16) 0.0428(12) Uani 1 1 d . . . . .
H52A H 0.805000 0.192437 0.268150 0.064 Uiso 1 1 calc R U . . .
H52B H 0.806459 0.106747 0.258165 0.064 Uiso 1 1 calc R U . . .
H52C H 0.845014 0.139365 0.299869 0.064 Uiso 1 1 calc R U . . .
C29 C 0.8537(2) 0.2968(3) 0.59278(19) 0.0396(11) Uani 1 1 d . . . . .
H29A H 0.852747 0.307407 0.625214 0.059 Uiso 1 1 calc R U . . .
H29B H 0.897091 0.288567 0.583241 0.059 Uiso 1 1 calc R U . . .
H29C H 0.828817 0.253101 0.586603 0.059 Uiso 1 1 calc R U . . .
C60 C 0.9906(3) 0.0725(4) 0.7600(2) 0.0679(18) Uani 1 1 d . U . . .
H60D H 1.011905 0.088538 0.732477 0.102 Uiso 0.72(17) 1 calc R U P A 2
H60E H 1.014683 0.033161 0.774189 0.102 Uiso 0.72(17) 1 calc R U P A 2
H60F H 0.987146 0.113493 0.781095 0.102 Uiso 0.72(17) 1 calc R U P A 2
H60A H 1.022522 0.085399 0.737669 0.102 Uiso 0.28(17) 1 calc R U P A 1
H60B H 0.998886 0.023382 0.771632 0.102 Uiso 0.28(17) 1 calc R U P A 1
H60C H 0.991808 0.107463 0.785039 0.102 Uiso 0.28(17) 1 calc R U P A 1
C56 C 0.8689(4) 0.1336(4) 0.6525(3) 0.078(2) Uani 1 1 d . U . . .
H56A H 0.838212 0.101169 0.638255 0.117 Uiso 1 1 calc R U . B 2
H56B H 0.896361 0.154205 0.629284 0.117 Uiso 1 1 calc R U . B 2
H56C H 0.846927 0.173089 0.668175 0.117 Uiso 1 1 calc R U . B 2
C59 C 0.9321(6) 0.0477(9) 0.7494(5) 0.060(3) Uani 0.515(10) 1 d . U P C 2
H59A H 0.911238 0.032503 0.777760 0.072 Uiso 0.515(10) 1 calc R U P C 2
H59B H 0.936777 0.003639 0.730408 0.072 Uiso 0.515(10) 1 calc R U P C 2
C61 C 0.8569(5) 0.1426(6) 0.6948(5) 0.053(3) Uani 0.485(10) 1 d . U P C 1
H61A H 0.825552 0.105645 0.703782 0.064 Uiso 0.485(10) 1 calc R U P C 1
H61B H 0.837066 0.190988 0.698485 0.064 Uiso 0.485(10) 1 calc R U P C 1
C57 C 0.9057(5) 0.0929(6) 0.6845(4) 0.052(3) Uani 0.515(10) 1 d . U P C 2
H57A H 0.903607 0.040827 0.675848 0.062 Uiso 0.515(10) 1 calc R U P C 2
H57B H 0.949875 0.108363 0.681092 0.062 Uiso 0.515(10) 1 calc R U P C 2
C62 C 0.9083(5) 0.1383(6) 0.7263(4) 0.034(2) Uani 0.485(10) 1 d . U P C 1
H62A H 0.946263 0.160347 0.712840 0.041 Uiso 0.485(10) 1 calc R U P C 1
H62B H 0.897907 0.165394 0.754225 0.041 Uiso 0.485(10) 1 calc R U P C 1
C63 C 0.8916(5) 0.0976(9) 0.7264(4) 0.049(3) Uani 0.515(10) 1 d . U P C 2
H63A H 0.847202 0.084162 0.731215 0.058 Uiso 0.515(10) 1 calc R U P C 2
H63B H 0.898212 0.147868 0.737459 0.058 Uiso 0.515(10) 1 calc R U P C 2
C64 C 0.9179(9) 0.0745(8) 0.7351(6) 0.057(3) Uani 0.485(10) 1 d . U P C 1
H64A H 0.917517 0.044598 0.707316 0.069 Uiso 0.485(10) 1 calc R U P C 1
H64B H 0.885643 0.055687 0.756102 0.069 Uiso 0.485(10) 1 calc R U P C 1
H1 H 0.722000 0.239700 0.581700 0.069 Uiso 1 1 d . U . . .
H2 H 0.719(2) 0.121(3) 0.4325(17) 0.039(14) Uiso 1 1 d . . . . .

loop_
_atom_site_aniso_label
_atom_site_aniso_U_11
_atom_site_aniso_U_22
_atom_site_aniso_U_33
_atom_site_aniso_U_23
_atom_site_aniso_U_13
_atom_site_aniso_U_12
Fe1 0.0178(3) 0.0170(3) 0.0166(3) 0.0006(2) -0.0002(2) 0.0010(2)
Fe2 0.0185(3) 0.0204(3) 0.0164(3) -0.0005(2) -0.0007(2) 0.0018(2)
P1 0.0183(4) 0.0169(4) 0.0189(5) 0.0008(4) 0.0001(3) 0.0009(3)
P5 0.0212(4) 0.0203(5) 0.0206(5) -0.0002(4) -0.0016(4) 0.0017(4)
P2 0.0220(4) 0.0197(4) 0.0184(5) 0.0014(4) 0.0024(4) 0.0010(4)
P4 0.0206(4) 0.0207(5) 0.0175(4) 0.0007(4) -0.0013(4) 0.0016(4)
P3 0.0196(4) 0.0217(5) 0.0216(5) 0.0000(4) -0.0022(4) -0.0011(4)
P6 0.0215(5) 0.0284(5) 0.0186(5) -0.0006(4) 0.0021(4) 0.0025(4)
N1 0.0175(14) 0.0194(15) 0.0184(16) 0.0010(13) -0.0013(12) 0.0018(12)
N2 0.0166(14) 0.0152(14) 0.0196(16) 0.0015(12) -0.0008(12) 0.0024(12)
C2 0.0225(18) 0.0160(18) 0.024(2) 0.0064(15) -0.0015(15) 0.0016(14)
C43 0.030(2) 0.030(2) 0.0170(19) -0.0015(16) 0.0014(15) -0.0037(17)
C5 0.0177(18) 0.024(2) 0.034(2) 0.0002(17) -0.0005(16) 0.0019(15)
C3 0.0190(17) 0.0190(18) 0.024(2) 0.0028(15) -0.0026(14) -0.0004(14)
C1 0.0247(19) 0.0204(19) 0.0199(19) 0.0031(15) -0.0003(15) -0.0026(15)
C17 0.0240(19) 0.0237(19) 0.0184(19) -0.0021(16) 0.0007(15) -0.0003(15)
C4 0.0211(18) 0.0218(19) 0.022(2) 0.0006(15) 0.0009(15) 0.0049(15)
C44 0.0204(18) 0.028(2) 0.027(2) -0.0001(17) -0.0014(15) 0.0009(16)
C31 0.0236(19) 0.0222(19) 0.0193(19) 0.0055(16) -0.0020(15) 0.0009(15)
C39 0.035(2) 0.030(2) 0.021(2) -0.0024(17) -0.0020(17) -0.0006(18)
C21 0.036(2) 0.029(2) 0.018(2) 0.0029(17) 0.0013(16) 0.0027(18)
C24 0.032(2) 0.028(2) 0.025(2) 0.0022(17) -0.0056(17) -0.0045(18)
C7 0.026(2) 0.022(2) 0.028(2) -0.0010(17) -0.0004(16) 0.0008(16)
C32 0.0215(18) 0.025(2) 0.0195(19) 0.0015(16) -0.0011(14) 0.0052(15)
C6 0.0195(18) 0.0213(19) 0.022(2) -0.0014(15) 0.0008(14) 0.0004(15)
C16 0.028(2) 0.026(2) 0.027(2) 0.0006(17) 0.0020(16) -0.0058(17)
C11 0.0245(19) 0.0204(19) 0.022(2) 0.0001(15) -0.0006(15) -0.0042(15)
C35 0.027(2) 0.039(2) 0.024(2) -0.0053(18) -0.0067(16) -0.0036(18)
C42 0.031(2) 0.044(3) 0.022(2) -0.0009(19) 0.0035(17) -0.007(2)
C12 0.0257(19) 0.0171(18) 0.0201(19) 0.0007(15) 0.0011(15) 0.0006(15)
C34 0.025(2) 0.042(3) 0.021(2) 0.0000(18) -0.0049(16) 0.0067(18)
C30 0.0229(19) 0.0209(19) 0.027(2) -0.0003(16) -0.0025(15) 0.0013(15)
C40 0.053(3) 0.026(2) 0.024(2) 0.0023(18) -0.002(2) -0.005(2)
C37 0.0221(18) 0.028(2) 0.020(2) -0.0048(16) -0.0015(15) 0.0025(16)
C46 0.034(2) 0.036(2) 0.036(3) 0.000(2) 0.0063(19) 0.005(2)
C49 0.032(2) 0.027(2) 0.026(2) -0.0023(17) 0.0012(17) 0.0064(17)
C47 0.031(2) 0.0211(19) 0.027(2) -0.0035(17) -0.0001(17) 0.0029(17)
C25 0.045(3) 0.030(2) 0.024(2) -0.0048(18) -0.0017(19) -0.003(2)
C38 0.030(2) 0.025(2) 0.0149(18) 0.0002(15) -0.0028(15) -0.0019(16)
C13 0.027(2) 0.022(2) 0.027(2) -0.0005(17) 0.0031(16) 0.0006(16)
C22 0.042(3) 0.035(2) 0.022(2) 0.0062(18) -0.0054(18) 0.006(2)
C48 0.037(2) 0.025(2) 0.049(3) -0.004(2) -0.006(2) 0.0001(19)
C8 0.028(2) 0.023(2) 0.039(3) -0.0042(18) 0.0051(18) 0.0058(17)
C9 0.028(2) 0.035(2) 0.030(2) -0.0068(19) 0.0080(17) 0.0034(18)
C18 0.025(2) 0.0213(19) 0.031(2) 0.0021(17) 0.0058(16) -0.0021(16)
C45 0.030(2) 0.038(3) 0.032(2) 0.010(2) 0.0010(18) 0.0004(19)
C20 0.029(2) 0.026(2) 0.040(3) -0.0018(19) -0.0023(18) -0.0082(18)
C41 0.047(3) 0.043(3) 0.025(2) 0.005(2) 0.003(2) -0.015(2)
C27 0.0194(19) 0.031(2) 0.035(2) 0.0000(18) -0.0002(16) -0.0015(17)
C50 0.033(2) 0.037(2) 0.023(2) -0.0040(18) 0.0026(18) 0.0029(19)
C10 0.030(2) 0.027(2) 0.026(2) 0.0005(17) 0.0048(17) 0.0004(17)
C14 0.036(2) 0.020(2) 0.030(2) 0.0044(17) 0.0073(18) 0.0019(17)
C15 0.035(2) 0.026(2) 0.030(2) -0.0013(18) 0.0047(18) -0.0064(18)
C33 0.026(2) 0.026(2) 0.024(2) -0.0012(16) -0.0042(16) 0.0059(17)
C23 0.047(3) 0.046(3) 0.026(2) 0.011(2) 0.006(2) 0.006(2)
C19 0.033(2) 0.023(2) 0.049(3) -0.003(2) 0.005(2) -0.0019(18)
C51 0.043(3) 0.040(3) 0.023(2) -0.0037(19) -0.0010(19) 0.001(2)
C36 0.031(2) 0.028(2) 0.030(2) -0.0017(18) -0.0054(17) 0.0001(18)
C28 0.022(2) 0.050(3) 0.043(3) -0.011(2) 0.0083(19) -0.006(2)
C55 0.025(2) 0.046(3) 0.040(3) -0.006(2) -0.0017(19) -0.006(2)
C54 0.028(2) 0.053(3) 0.028(2) 0.000(2) 0.0020(18) 0.012(2)
C53 0.0212(19) 0.040(3) 0.030(2) -0.0024(19) 0.0017(16) -0.0005(18)
C26 0.044(3) 0.049(3) 0.030(2) 0.000(2) -0.010(2) -0.012(2)
C52 0.044(3) 0.058(3) 0.027(2) -0.007(2) 0.011(2) 0.005(2)
C29 0.020(2) 0.038(3) 0.061(3) 0.005(2) -0.003(2) 0.0041(19)
C60 0.077(4) 0.070(4) 0.056(4) 0.028(3) -0.003(3) -0.010(3)
C56 0.089(5) 0.068(4) 0.077(4) 0.022(4) -0.020(4) -0.029(4)
C59 0.044(5) 0.076(9) 0.059(7) 0.005(6) 0.008(5) 0.015(5)
C61 0.043(5) 0.038(6) 0.079(5) 0.006(5) 0.002(4) -0.009(5)
C57 0.042(5) 0.050(6) 0.063(5) 0.003(5) 0.011(4) -0.004(4)
C62 0.040(5) 0.019(4) 0.043(5) -0.014(4) 0.011(3) -0.017(4)
C63 0.028(5) 0.061(8) 0.057(5) 0.000(5) 0.010(4) 0.022(5)
C64 0.081(8) 0.032(5) 0.058(8) 0.001(5) 0.004(6) -0.006(6)

loop_
_atom_type_symbol
_atom_type_description
_atom_type_scat_dispersion_real
_atom_type_scat_dispersion_imag
_atom_type_scat_source
C C 0.0181 0.0091 'International Tables Vol C Tables 4.2.6.8 and 6.1.1.4'
H H 0.0000 0.0000 'International Tables Vol C Tables 4.2.6.8 and 6.1.1.4'
Fe Fe -1.1336 3.1974 'International Tables Vol C Tables 4.2.6.8 and 6.1.1.4'
N N 0.0311 0.0180 'International Tables Vol C Tables 4.2.6.8 and 6.1.1.4'
P P 0.2955 0.4335 'International Tables Vol C Tables 4.2.6.8 and 6.1.1.4'

loop_
_exptl_crystal_face_index_h
_exptl_crystal_face_index_k
_exptl_crystal_face_index_l
_exptl_crystal_face_perp_dist
0.00 0.00 -1.00 0.0350
0.00 0.00 1.00 0.0090
-1.00 0.00 0.00 0.1790
1.00 0.00 0.00 0.1180
1.00 -1.00 0.00 0.1200
1.00 1.00 0.00 0.0690
-2.00 3.00 -1.00 0.0930
5.00 -6.00 2.00 0.1110
-2.00 5.00 4.00 0.0520
-3.00 -5.00 -1.00 0.1460
-1.00 0.00 2.00 0.1150
-2.00 -5.00 -1.00 0.1300

loop_
_geom_angle_atom_site_label_1
_geom_angle_atom_site_label_2
_geom_angle_atom_site_label_3
_geom_angle
_geom_angle_site_symmetry_1
_geom_angle_site_symmetry_3
_geom_angle_publ_flag
P1 Fe1 P2 87.81(4) . . ?
P1 Fe1 P3 85.82(5) . . ?
P1 Fe1 H1 170.3 . . ?
P2 Fe1 P3 106.27(5) . . ?
P2 Fe1 H1 89.5 . . ?
P3 Fe1 H1 86.0 . . ?
N1 Fe1 P1 99.58(10) . . ?
N1 Fe1 P2 126.42(11) . . ?
N1 Fe1 P3 127.07(10) . . ?
N1 Fe1 H1 89.5 . . ?
P5 Fe2 P6 107.95(5) . . ?
P5 Fe2 H2 86.0(19) . . ?
P4 Fe2 P5 88.06(5) . . ?
P4 Fe2 P6 85.55(5) . . ?
P4 Fe2 H2 167.9(19) . . ?
P6 Fe2 H2 86.3(19) . . ?
N2 Fe2 P5 122.29(10) . . ?
N2 Fe2 P4 101.20(10) . . ?
N2 Fe2 P6 129.35(10) . . ?
N2 Fe2 H2 90.9(19) . . ?
C3 P1 Fe1 118.11(13) . . ?
C6 P1 Fe1 110.59(13) . . ?
C6 P1 C3 105.27(18) . . ?
C12 P1 Fe1 111.07(13) . . ?
C12 P1 C3 107.00(17) . . ?
C12 P1 C6 103.69(18) . . ?
C44 P5 Fe2 115.58(14) . . ?
C44 P5 C47 102.75(19) . . ?
C37 P5 Fe2 109.14(13) . . ?
C37 P5 C44 100.19(18) . . ?
C37 P5 C47 104.77(18) . . ?
C47 P5 Fe2 121.84(14) . . ?
C21 P2 Fe1 122.33(14) . . ?
C11 P2 Fe1 109.49(13) . . ?
C11 P2 C21 104.21(18) . . ?
C11 P2 C18 100.27(18) . . ?
C18 P2 Fe1 114.88(14) . . ?
C18 P2 C21 103.02(19) . . ?
C31 P4 Fe2 117.76(13) . . ?
C31 P4 C32 104.03(18) . . ?
C31 P4 C38 107.37(18) . . ?
C32 P4 Fe2 110.51(13) . . ?
C32 P4 C38 104.63(18) . . ?
C38 P4 Fe2 111.52(14) . . ?
C17 P3 Fe1 108.63(13) . . ?
C17 P3 C24 100.32(18) . . ?
C17 P3 C27 103.04(19) . . ?
C24 P3 Fe1 125.10(14) . . ?
C27 P3 Fe1 114.82(15) . . ?
C27 P3 C24 102.1(2) . . ?
C43 P6 Fe2 108.84(13) . . ?
C43 P6 C50 101.2(2) . . ?
C43 P6 C53 103.4(2) . . ?
C50 P6 Fe2 124.25(15) . . ?
C53 P6 Fe2 114.71(15) . . ?
C53 P6 C50 101.9(2) . . ?
N2 N1 Fe1 176.3(3) . . ?
N1 N2 Fe2 176.8(3) . . ?
C3 C2 C1 120.1(3) . . ?
C31 C2 C3 118.8(3) . . ?
C31 C2 C1 121.1(4) . . ?
C42 C43 P6 126.4(3) . . ?
C42 C43 C38 118.5(4) . . ?
C38 C43 P6 115.1(3) . . ?
C4 C5 H5 120.3 . . ?
C30 C5 H5 120.3 . . ?
C30 C5 C4 119.4(4) . . ?
C2 C3 P1 117.6(3) . . ?
C4 C3 P1 119.6(3) . . ?
C4 C3 C2 119.7(4) . . ?
C2 C1 H1A 109.5 . . ?
C2 C1 H1B 109.5 . . ?
C2 C1 H1C 109.5 . . ?
H1A C1 H1B 109.5 . . ?
H1A C1 H1C 109.5 . . ?
H1B C1 H1C 109.5 . . ?
C16 C17 P3 125.5(3) . . ?
C16 C17 C12 118.9(4) . . ?
C12 C17 P3 115.7(3) . . ?
C5 C4 C3 120.6(4) . . ?
C5 C4 H4 119.7 . . ?
C3 C4 H4 119.7 . . ?
P5 C44 H44 108.6 . . ?
C46 C44 P5 110.4(3) . . ?
C46 C44 H44 108.6 . . ?
C46 C44 C45 110.6(4) . . ?
C45 C44 P5 110.1(3) . . ?
C45 C44 H44 108.6 . . ?
C2 C31 P4 117.2(3) . . ?
C30 C31 P4 120.1(3) . . ?
C30 C31 C2 119.1(4) . . ?
C40 C39 H39 119.9 . . ?
C38 C39 H39 119.9 . . ?
C38 C39 C40 120.2(4) . . ?
P2 C21 H21 106.3 . . ?
C22 C21 P2 111.8(3) . . ?
C22 C21 H21 106.3 . . ?
C22 C21 C23 108.9(4) . . ?
C23 C21 P2 116.5(3) . . ?
C23 C21 H21 106.3 . . ?
P3 C24 H24 107.0 . . ?
C25 C24 P3 109.8(3) . . ?
C25 C24 H24 107.0 . . ?
C25 C24 C26 109.2(4) . . ?
C26 C24 P3 116.5(3) . . ?
C26 C24 H24 107.0 . . ?
C6 C7 H7 119.6 . . ?
C8 C7 H7 119.6 . . ?
C8 C7 C6 120.7(4) . . ?
C37 C32 P4 115.4(3) . . ?
C33 C32 P4 124.6(3) . . ?
C33 C32 C37 120.0(4) . . ?
C7 C6 P1 124.1(3) . . ?
C7 C6 C11 120.1(4) . . ?
C11 C6 P1 115.6(3) . . ?
C17 C16 H16 119.7 . . ?
C15 C16 C17 120.5(4) . . ?
C15 C16 H16 119.7 . . ?
C6 C11 P2 114.9(3) . . ?
C10 C11 P2 126.5(3) . . ?
C10 C11 C6 118.6(4) . . ?
C34 C35 H35 119.9 . . ?
C34 C35 C36 120.2(4) . . ?
C36 C35 H35 119.9 . . ?
C43 C42 H42 119.9 . . ?
C41 C42 C43 120.2(4) . . ?
C41 C42 H42 119.9 . . ?
C17 C12 P1 114.2(3) . . ?
C13 C12 P1 125.7(3) . . ?
C13 C12 C17 120.0(4) . . ?
C35 C34 H34 120.2 . . ?
C35 C34 C33 119.7(4) . . ?
C33 C34 H34 120.2 . . ?
C5 C30 C31 121.2(4) . . ?
C5 C30 H30 119.4 . . ?
C31 C30 H30 119.4 . . ?
C39 C40 H40 120.2 . . ?
C41 C40 C39 119.6(4) . . ?
C41 C40 H40 120.2 . . ?
C32 C37 P5 115.4(3) . . ?
C36 C37 P5 126.2(3) . . ?
C36 C37 C32 118.4(4) . . ?
C44 C46 H46A 109.5 . . ?
C44 C46 H46B 109.5 . . ?
C44 C46 H46C 109.5 . . ?
H46A C46 H46B 109.5 . . ?
H46A C46 H46C 109.5 . . ?
H46B C46 H46C 109.5 . . ?
H49A C49 H49B 109.5 . . ?
H49A C49 H49C 109.5 . . ?
H49B C49 H49C 109.5 . . ?
C47 C49 H49A 109.5 . . ?
C47 C49 H49B 109.5 . . ?
C47 C49 H49C 109.5 . . ?
P5 C47 H47 106.4 . . ?
C49 C47 P5 111.5(3) . . ?
C49 C47 H47 106.4 . . ?
C49 C47 C48 108.3(3) . . ?
C48 C47 P5 117.3(3) . . ?
C48 C47 H47 106.4 . . ?
C24 C25 H25A 109.5 . . ?
C24 C25 H25B 109.5 . . ?
C24 C25 H25C 109.5 . . ?
H25A C25 H25B 109.5 . . ?
H25A C25 H25C 109.5 . . ?
H25B C25 H25C 109.5 . . ?
C43 C38 P4 113.7(3) . . ?
C39 C38 P4 125.5(3) . . ?
C39 C38 C43 120.6(4) . . ?
C12 C13 H13 120.0 . . ?
C14 C13 C12 120.0(4) . . ?
C14 C13 H13 120.0 . . ?
C21 C22 H22A 109.5 . . ?
C21 C22 H22B 109.5 . . ?
C21 C22 H22C 109.5 . . ?
H22A C22 H22B 109.5 . . ?
H22A C22 H22C 109.5 . . ?
H22B C22 H22C 109.5 . . ?
C47 C48 H48A 109.5 . . ?
C47 C48 H48B 109.5 . . ?
C47 C48 H48C 109.5 . . ?
H48A C48 H48B 109.5 . . ?
H48A C48 H48C 109.5 . . ?
H48B C48 H48C 109.5 . . ?
C7 C8 H8 120.3 . . ?
C7 C8 C9 119.4(4) . . ?
C9 C8 H8 120.3 . . ?
C8 C9 H9 119.8 . . ?
C10 C9 C8 120.3(4) . . ?
C10 C9 H9 119.8 . . ?
P2 C18 H18 108.6 . . ?
C20 C18 P2 110.3(3) . . ?
C20 C18 H18 108.6 . . ?
C20 C18 C19 110.3(4) . . ?
C19 C18 P2 110.2(3) . . ?
C19 C18 H18 108.6 . . ?
C44 C45 H45A 109.5 . . ?
C44 C45 H45B 109.5 . . ?
C44 C45 H45C 109.5 . . ?
H45A C45 H45B 109.5 . . ?
H45A C45 H45C 109.5 . . ?
H45B C45 H45C 109.5 . . ?
C18 C20 H20A 109.5 . . ?
C18 C20 H20B 109.5 . . ?
C18 C20 H20C 109.5 . . ?
H20A C20 H20B 109.5 . . ?
H20A C20 H20C 109.5 . . ?
H20B C20 H20C 109.5 . . ?
C42 C41 H41 119.6 . . ?
C40 C41 C42 120.9(4) . . ?
C40 C41 H41 119.6 . . ?
P3 C27 H27 108.9 . . ?
C28 C27 P3 109.4(3) . . ?
C28 C27 H27 108.9 . . ?
C28 C27 C29 111.2(4) . . ?
C29 C27 P3 109.5(3) . . ?
C29 C27 H27 108.9 . . ?
P6 C50 H50 106.8 . . ?
C51 C50 P6 110.2(3) . . ?
C51 C50 H50 106.8 . . ?
C51 C50 C52 109.1(4) . . ?
C52 C50 P6 116.7(3) . . ?
C52 C50 H50 106.8 . . ?
C11 C10 H10 119.6 . . ?
C9 C10 C11 120.8(4) . . ?
C9 C10 H10 119.6 . . ?
C13 C14 H14 120.0 . . ?
C15 C14 C13 120.0(4) . . ?
C15 C14 H14 120.0 . . ?
C16 C15 C14 120.5(4) . . ?
C16 C15 H15 119.7 . . ?
C14 C15 H15 119.7 . . ?
C32 C33 H33 119.7 . . ?
C34 C33 C32 120.5(4) . . ?
C34 C33 H33 119.7 . . ?
C21 C23 H23A 109.5 . . ?
C21 C23 H23B 109.5 . . ?
C21 C23 H23C 109.5 . . ?
H23A C23 H23B 109.5 . . ?
H23A C23 H23C 109.5 . . ?
H23B C23 H23C 109.5 . . ?
C18 C19 H19A 109.5 . . ?
C18 C19 H19B 109.5 . . ?
C18 C19 H19C 109.5 . . ?
H19A C19 H19B 109.5 . . ?
H19A C19 H19C 109.5 . . ?
H19B C19 H19C 109.5 . . ?
C50 C51 H51A 109.5 . . ?
C50 C51 H51B 109.5 . . ?
C50 C51 H51C 109.5 . . ?
H51A C51 H51B 109.5 . . ?
H51A C51 H51C 109.5 . . ?
H51B C51 H51C 109.5 . . ?
C35 C36 H36 119.5 . . ?
C37 C36 C35 121.1(4) . . ?
C37 C36 H36 119.5 . . ?
C27 C28 H28A 109.5 . . ?
C27 C28 H28B 109.5 . . ?
C27 C28 H28C 109.5 . . ?
H28A C28 H28B 109.5 . . ?
H28A C28 H28C 109.5 . . ?
H28B C28 H28C 109.5 . . ?
H55A C55 H55B 109.5 . . ?
H55A C55 H55C 109.5 . . ?
H55B C55 H55C 109.5 . . ?
C53 C55 H55A 109.5 . . ?
C53 C55 H55B 109.5 . . ?
C53 C55 H55C 109.5 . . ?
H54A C54 H54B 109.5 . . ?
H54A C54 H54C 109.5 . . ?
H54B C54 H54C 109.5 . . ?
C53 C54 H54A 109.5 . . ?
C53 C54 H54B 109.5 . . ?
C53 C54 H54C 109.5 . . ?
P6 C53 H53 109.0 . . ?
C55 C53 P6 109.1(3) . . ?
C55 C53 C54 110.4(4) . . ?
C55 C53 H53 109.0 . . ?
C54 C53 P6 110.3(3) . . ?
C54 C53 H53 109.0 . . ?
C24 C26 H26A 109.5 . . ?
C24 C26 H26B 109.5 . . ?
C24 C26 H26C 109.5 . . ?
H26A C26 H26B 109.5 . . ?
H26A C26 H26C 109.5 . . ?
H26B C26 H26C 109.5 . . ?
C50 C52 H52A 109.5 . . ?
C50 C52 H52B 109.5 . . ?
C50 C52 H52C 109.5 . . ?
H52A C52 H52B 109.5 . . ?
H52A C52 H52C 109.5 . . ?
H52B C52 H52C 109.5 . . ?
C27 C29 H29A 109.5 . . ?
C27 C29 H29B 109.5 . . ?
C27 C29 H29C 109.5 . . ?
H29A C29 H29B 109.5 . . ?
H29A C29 H29C 109.5 . . ?
H29B C29 H29C 109.5 . . ?
H60D C60 H60E 109.5 . . ?
H60D C60 H60F 109.5 . . ?
H60E C60 H60F 109.5 . . ?
H60A C60 H60B 109.5 . . ?
H60A C60 H60C 109.5 . . ?
H60B C60 H60C 109.5 . . ?
C59 C60 H60D 109.5 . . ?
C59 C60 H60E 109.5 . . ?
C59 C60 H60F 109.5 . . ?
C64 C60 H60A 109.5 . . ?
C64 C60 H60B 109.5 . . ?
C64 C60 H60C 109.5 . . ?
H56A C56 H56B 109.5 . . ?
H56A C56 H56C 109.5 . . ?
H56B C56 H56C 109.5 . . ?
C57 C56 H56A 109.5 . . ?
C57 C56 H56B 109.5 . . ?
C57 C56 H56C 109.5 . . ?
C60 C59 H59A 108.1 . . ?
C60 C59 H59B 108.1 . . ?
C60 C59 C63 116.7(13) . . ?
H59A C59 H59B 107.3 . . ?
C63 C59 H59A 108.1 . . ?
C63 C59 H59B 108.1 . . ?
C56 C61 H61A 107.8 . . ?
C56 C61 H61B 107.8 . . ?
C56 C61 C62 118.1(10) . . ?
H61A C61 H61B 107.1 . . ?
C62 C61 H61A 107.8 . . ?
C62 C61 H61B 107.8 . . ?
C56 C57 H57A 107.8 . . ?
C56 C57 H57B 107.8 . . ?
H57A C57 H57B 107.1 . . ?
C63 C57 C56 118.2(11) . . ?
C63 C57 H57A 107.8 . . ?
C63 C57 H57B 107.8 . . ?
C61 C62 H62A 110.0 . . ?
C61 C62 H62B 110.0 . . ?
H62A C62 H62B 108.3 . . ?
C64 C62 C61 108.7(13) . . ?
C64 C62 H62A 110.0 . . ?
C64 C62 H62B 110.0 . . ?
C59 C63 H63A 110.5 . . ?
C59 C63 H63B 110.5 . . ?
C57 C63 C59 106.0(11) . . ?
C57 C63 H63A 110.5 . . ?
C57 C63 H63B 110.5 . . ?
H63A C63 H63B 108.7 . . ?
C60 C64 H64A 110.7 . . ?
C60 C64 H64B 110.7 . . ?
C62 C64 C60 105.4(12) . . ?
C62 C64 H64A 110.7 . . ?
C62 C64 H64B 110.7 . . ?
H64A C64 H64B 108.8 . . ?

loop_
_geom_bond_atom_site_label_1
_geom_bond_atom_site_label_2
_geom_bond_distance
_geom_bond_site_symmetry_2
_geom_bond_publ_flag
Fe1 P1 2.1451(11) . ?
Fe1 P2 2.1607(11) . ?
Fe1 P3 2.1860(12) . ?
Fe1 N1 1.794(3) . ?
Fe1 H1 1.5206 . ?
Fe2 P5 2.1604(12) . ?
Fe2 P4 2.1425(11) . ?
Fe2 P6 2.1816(12) . ?
Fe2 N2 1.804(3) . ?
Fe2 H2 1.48(5) . ?
P1 C3 1.844(4) . ?
P1 C6 1.840(4) . ?
P1 C12 1.831(4) . ?
P5 C44 1.869(4) . ?
P5 C37 1.866(4) . ?
P5 C47 1.881(4) . ?
P2 C21 1.889(4) . ?
P2 C11 1.864(4) . ?
P2 C18 1.873(4) . ?
P4 C31 1.838(4) . ?
P4 C32 1.838(4) . ?
P4 C38 1.839(4) . ?
P3 C17 1.844(4) . ?
P3 C24 1.890(4) . ?
P3 C27 1.863(4) . ?
P6 C43 1.854(4) . ?
P6 C50 1.877(4) . ?
P6 C53 1.859(4) . ?
N1 N2 1.166(4) . ?
C2 C3 1.411(5) . ?
C2 C1 1.505(5) . ?
C2 C31 1.408(5) . ?
C43 C42 1.399(6) . ?
C43 C38 1.407(6) . ?
C5 H5 0.9500 . ?
C5 C4 1.385(6) . ?
C5 C30 1.379(6) . ?
C3 C4 1.399(5) . ?
C1 H1A 0.9800 . ?
C1 H1B 0.9800 . ?
C1 H1C 0.9800 . ?
C17 C16 1.393(5) . ?
C17 C12 1.398(5) . ?
C4 H4 0.9500 . ?
C44 H44 1.0000 . ?
C44 C46 1.518(6) . ?
C44 C45 1.532(6) . ?
C31 C30 1.402(5) . ?
C39 H39 0.9500 . ?
C39 C40 1.391(6) . ?
C39 C38 1.388(6) . ?
C21 H21 1.0000 . ?
C21 C22 1.516(6) . ?
C21 C23 1.528(6) . ?
C24 H24 1.0000 . ?
C24 C25 1.522(6) . ?
C24 C26 1.529(6) . ?
C7 H7 0.9500 . ?
C7 C6 1.390(5) . ?
C7 C8 1.378(6) . ?
C32 C37 1.403(6) . ?
C32 C33 1.397(5) . ?
C6 C11 1.404(5) . ?
C16 H16 0.9500 . ?
C16 C15 1.375(6) . ?
C11 C10 1.391(6) . ?
C35 H35 0.9500 . ?
C35 C34 1.374(6) . ?
C35 C36 1.393(6) . ?
C42 H42 0.9500 . ?
C42 C41 1.392(7) . ?
C12 C13 1.393(5) . ?
C34 H34 0.9500 . ?
C34 C33 1.387(6) . ?
C30 H30 0.9500 . ?
C40 H40 0.9500 . ?
C40 C41 1.379(7) . ?
C37 C36 1.390(6) . ?
C46 H46A 0.9800 . ?
C46 H46B 0.9800 . ?
C46 H46C 0.9800 . ?
C49 H49A 0.9800 . ?
C49 H49B 0.9800 . ?
C49 H49C 0.9800 . ?
C49 C47 1.530(6) . ?
C47 H47 1.0000 . ?
C47 C48 1.536(6) . ?
C25 H25A 0.9800 . ?
C25 H25B 0.9800 . ?
C25 H25C 0.9800 . ?
C13 H13 0.9500 . ?
C13 C14 1.382(6) . ?
C22 H22A 0.9800 . ?
C22 H22B 0.9800 . ?
C22 H22C 0.9800 . ?
C48 H48A 0.9800 . ?
C48 H48B 0.9800 . ?
C48 H48C 0.9800 . ?
C8 H8 0.9500 . ?
C8 C9 1.391(6) . ?
C9 H9 0.9500 . ?
C9 C10 1.386(6) . ?
C18 H18 1.0000 . ?
C18 C20 1.516(6) . ?
C18 C19 1.523(6) . ?
C45 H45A 0.9800 . ?
C45 H45B 0.9800 . ?
C45 H45C 0.9800 . ?
C20 H20A 0.9800 . ?
C20 H20B 0.9800 . ?
C20 H20C 0.9800 . ?
C41 H41 0.9500 . ?
C27 H27 1.0000 . ?
C27 C28 1.516(6) . ?
C27 C29 1.527(6) . ?
C50 H50 1.0000 . ?
C50 C51 1.528(6) . ?
C50 C52 1.531(6) . ?
C10 H10 0.9500 . ?
C14 H14 0.9500 . ?
C14 C15 1.378(6) . ?
C15 H15 0.9500 . ?
C33 H33 0.9500 . ?
C23 H23A 0.9800 . ?
C23 H23B 0.9800 . ?
C23 H23C 0.9800 . ?
C19 H19A 0.9800 . ?
C19 H19B 0.9800 . ?
C19 H19C 0.9800 . ?
C51 H51A 0.9800 . ?
C51 H51B 0.9800 . ?
C51 H51C 0.9800 . ?
C36 H36 0.9500 . ?
C28 H28A 0.9800 . ?
C28 H28B 0.9800 . ?
C28 H28C 0.9800 . ?
C55 H55A 0.9800 . ?
C55 H55B 0.9800 . ?
C55 H55C 0.9800 . ?
C55 C53 1.520(6) . ?
C54 H54A 0.9800 . ?
C54 H54B 0.9800 . ?
C54 H54C 0.9800 . ?
C54 C53 1.531(6) . ?
C53 H53 1.0000 . ?
C26 H26A 0.9800 . ?
C26 H26B 0.9800 . ?
C26 H26C 0.9800 . ?
C52 H52A 0.9800 . ?
C52 H52B 0.9800 . ?
C52 H52C 0.9800 . ?
C29 H29A 0.9800 . ?
C29 H29B 0.9800 . ?
C29 H29C 0.9800 . ?
C60 H60D 0.9800 . ?
C60 H60E 0.9800 . ?
C60 H60F 0.9800 . ?
C60 H60A 0.9800 . ?
C60 H60B 0.9800 . ?
C60 H60C 0.9800 . ?
C60 C59 1.366(15) . ?
C60 C64 1.72(2) . ?
C56 H56A 0.9800 . ?
C56 H56B 0.9800 . ?
C56 H56C 0.9800 . ?
C56 C61 1.290(15) . ?
C56 C57 1.441(13) . ?
C59 H59A 0.9900 . ?
C59 H59B 0.9900 . ?
C59 C63 1.434(17) . ?
C61 H61A 0.9900 . ?
C61 H61B 0.9900 . ?
C61 C62 1.441(16) . ?
C57 H57A 0.9900 . ?
C57 H57B 0.9900 . ?
C57 C63 1.278(16) . ?
C62 H62A 0.9900 . ?
C62 H62B 0.9900 . ?
C62 C64 1.217(18) . ?
C63 H63A 0.9900 . ?
C63 H63B 0.9900 . ?
C64 H64A 0.9900 . ?
C64 H64B 0.9900 . ?

loop_
_geom_torsion_atom_site_label_1
_geom_torsion_atom_site_label_2
_geom_torsion_atom_site_label_3
_geom_torsion_atom_site_label_4
_geom_torsion
_geom_torsion_site_symmetry_1
_geom_torsion_site_symmetry_2
_geom_torsion_site_symmetry_3
_geom_torsion_site_symmetry_4
_geom_torsion_publ_flag
Fe1 P1 C3 C2 -53.0(3) . . . . ?
Fe1 P1 C3 C4 107.0(3) . . . . ?
Fe1 P1 C6 C7 169.8(3) . . . . ?
Fe1 P1 C6 C11 -5.9(3) . . . . ?
Fe1 P1 C12 C17 -13.2(3) . . . . ?
Fe1 P1 C12 C13 164.6(3) . . . . ?
Fe1 P2 C21 C22 -32.1(4) . . . . ?
Fe1 P2 C21 C23 -158.2(3) . . . . ?
Fe1 P2 C11 C6 11.2(3) . . . . ?
Fe1 P2 C11 C10 -167.6(3) . . . . ?
Fe1 P2 C18 C20 -60.1(3) . . . . ?
Fe1 P2 C18 C19 62.0(3) . . . . ?
Fe1 P3 C17 C16 -164.0(3) . . . . ?
Fe1 P3 C17 C12 16.5(3) . . . . ?
Fe1 P3 C24 C25 -70.4(3) . . . . ?
Fe1 P3 C24 C26 164.8(3) . . . . ?
Fe1 P3 C27 C28 50.1(4) . . . . ?
Fe1 P3 C27 C29 -72.0(3) . . . . ?
Fe2 P5 C44 C46 61.6(3) . . . . ?
Fe2 P5 C44 C45 -60.8(3) . . . . ?
Fe2 P5 C37 C32 -7.1(3) . . . . ?
Fe2 P5 C37 C36 172.8(3) . . . . ?
Fe2 P5 C47 C49 33.9(4) . . . . ?
Fe2 P5 C47 C48 159.5(3) . . . . ?
Fe2 P4 C31 C2 50.3(3) . . . . ?
Fe2 P4 C31 C30 -108.0(3) . . . . ?
Fe2 P4 C32 C37 10.1(3) . . . . ?
Fe2 P4 C32 C33 -170.2(3) . . . . ?
Fe2 P4 C38 C43 12.9(3) . . . . ?
Fe2 P4 C38 C39 -162.2(3) . . . . ?
Fe2 P6 C43 C42 160.2(3) . . . . ?
Fe2 P6 C43 C38 -18.6(3) . . . . ?
Fe2 P6 C50 C51 67.1(4) . . . . ?
Fe2 P6 C50 C52 -167.7(3) . . . . ?
Fe2 P6 C53 C55 -48.7(4) . . . . ?
Fe2 P6 C53 C54 72.7(3) . . . . ?
P1 C3 C4 C5 -158.5(3) . . . . ?
P1 C6 C11 P2 -3.4(4) . . . . ?
P1 C6 C11 C10 175.5(3) . . . . ?
P1 C12 C13 C14 -179.3(3) . . . . ?
P5 C37 C36 C35 -178.3(3) . . . . ?
P2 C11 C10 C9 178.3(3) . . . . ?
P4 C31 C30 C5 155.7(3) . . . . ?
P4 C32 C37 P5 -1.8(4) . . . . ?
P4 C32 C37 C36 178.3(3) . . . . ?
P4 C32 C33 C34 -179.4(3) . . . . ?
P3 C17 C16 C15 -177.8(3) . . . . ?
P3 C17 C12 P1 -2.3(4) . . . . ?
P3 C17 C12 C13 179.7(3) . . . . ?
P6 C43 C42 C41 -178.9(3) . . . . ?
P6 C43 C38 P4 3.9(4) . . . . ?
P6 C43 C38 C39 179.3(3) . . . . ?
C2 C3 C4 C5 1.0(6) . . . . ?
C2 C31 C30 C5 -2.2(6) . . . . ?
C43 P6 C50 C51 -55.0(4) . . . . ?
C43 P6 C50 C52 70.1(4) . . . . ?
C43 P6 C53 C55 69.6(4) . . . . ?
C43 P6 C53 C54 -168.9(3) . . . . ?
C43 C42 C41 C40 -0.1(7) . . . . ?
C3 P1 C6 C7 -61.6(4) . . . . ?
C3 P1 C6 C11 122.7(3) . . . . ?
C3 P1 C12 C17 -143.4(3) . . . . ?
C3 P1 C12 C13 34.4(4) . . . . ?
C3 C2 C31 P4 -147.5(3) . . . . ?
C3 C2 C31 C30 11.0(5) . . . . ?
C1 C2 C3 P1 -29.9(5) . . . . ?
C1 C2 C3 C4 170.1(3) . . . . ?
C1 C2 C31 P4 31.9(5) . . . . ?
C1 C2 C31 C30 -169.6(4) . . . . ?
C17 P3 C24 C25 51.3(3) . . . . ?
C17 P3 C24 C26 -73.5(4) . . . . ?
C17 P3 C27 C28 -67.9(4) . . . . ?
C17 P3 C27 C29 170.0(3) . . . . ?
C17 C16 C15 C14 -2.1(7) . . . . ?
C17 C12 C13 C14 -1.6(6) . . . . ?
C4 C5 C30 C31 -7.3(6) . . . . ?
C44 P5 C37 C32 114.7(3) . . . . ?
C44 P5 C37 C36 -65.4(4) . . . . ?
C44 P5 C47 C49 -97.5(3) . . . . ?
C44 P5 C47 C48 28.1(4) . . . . ?
C31 P4 C32 C37 -117.2(3) . . . . ?
C31 P4 C32 C33 62.5(4) . . . . ?
C31 P4 C38 C43 143.3(3) . . . . ?
C31 P4 C38 C39 -31.8(4) . . . . ?
C31 C2 C3 P1 149.5(3) . . . . ?
C31 C2 C3 C4 -10.5(5) . . . . ?
C39 C40 C41 C42 0.1(7) . . . . ?
C21 P2 C11 C6 143.6(3) . . . . ?
C21 P2 C11 C10 -35.1(4) . . . . ?
C21 P2 C18 C20 164.5(3) . . . . ?
C21 P2 C18 C19 -73.4(3) . . . . ?
C24 P3 C17 C16 63.3(4) . . . . ?
C24 P3 C17 C12 -116.2(3) . . . . ?
C24 P3 C27 C28 -171.6(3) . . . . ?
C24 P3 C27 C29 66.3(4) . . . . ?
C7 C6 C11 P2 -179.3(3) . . . . ?
C7 C6 C11 C10 -0.4(6) . . . . ?
C7 C8 C9 C10 -0.8(7) . . . . ?
C32 P4 C31 C2 173.0(3) . . . . ?
C32 P4 C31 C30 14.7(4) . . . . ?
C32 P4 C38 C43 -106.6(3) . . . . ?
C32 P4 C38 C39 78.3(4) . . . . ?
C32 C37 C36 C35 1.6(6) . . . . ?
C6 P1 C3 C2 -177.0(3) . . . . ?
C6 P1 C3 C4 -17.0(4) . . . . ?
C6 P1 C12 C17 105.6(3) . . . . ?
C6 P1 C12 C13 -76.6(4) . . . . ?
C6 C7 C8 C9 0.0(6) . . . . ?
C6 C11 C10 C9 -0.5(6) . . . . ?
C16 C17 C12 P1 178.1(3) . . . . ?
C16 C17 C12 C13 0.1(6) . . . . ?
C11 P2 C21 C22 -156.7(3) . . . . ?
C11 P2 C21 C23 77.3(4) . . . . ?
C11 P2 C18 C20 57.2(3) . . . . ?
C11 P2 C18 C19 179.2(3) . . . . ?
C35 C34 C33 C32 0.6(6) . . . . ?
C42 C43 C38 P4 -175.1(3) . . . . ?
C42 C43 C38 C39 0.3(6) . . . . ?
C12 P1 C3 C2 73.2(3) . . . . ?
C12 P1 C3 C4 -126.8(3) . . . . ?
C12 P1 C6 C7 50.7(4) . . . . ?
C12 P1 C6 C11 -125.1(3) . . . . ?
C12 C17 C16 C15 1.7(6) . . . . ?
C12 C13 C14 C15 1.3(6) . . . . ?
C34 C35 C36 C37 -0.7(7) . . . . ?
C30 C5 C4 C3 7.9(6) . . . . ?
C40 C39 C38 P4 174.5(3) . . . . ?
C40 C39 C38 C43 -0.3(6) . . . . ?
C37 P5 C44 C46 -55.5(3) . . . . ?
C37 P5 C44 C45 -177.9(3) . . . . ?
C37 P5 C47 C49 158.1(3) . . . . ?
C37 P5 C47 C48 -76.2(4) . . . . ?
C37 C32 C33 C34 0.3(6) . . . . ?
C47 P5 C44 C46 -163.3(3) . . . . ?
C47 P5 C44 C45 74.2(3) . . . . ?
C47 P5 C37 C32 -139.1(3) . . . . ?
C47 P5 C37 C36 40.8(4) . . . . ?
C38 P4 C31 C2 -76.5(3) . . . . ?
C38 P4 C31 C30 125.2(3) . . . . ?
C38 P4 C32 C37 130.2(3) . . . . ?
C38 P4 C32 C33 -50.1(4) . . . . ?
C38 C43 C42 C41 -0.1(6) . . . . ?
C38 C39 C40 C41 0.1(7) . . . . ?
C13 C14 C15 C16 0.6(7) . . . . ?
C8 C7 C6 P1 -174.9(3) . . . . ?
C8 C7 C6 C11 0.7(6) . . . . ?
C8 C9 C10 C11 1.1(7) . . . . ?
C18 P2 C21 C22 99.0(3) . . . . ?
C18 P2 C21 C23 -27.1(4) . . . . ?
C18 P2 C11 C6 -110.0(3) . . . . ?
C18 P2 C11 C10 71.2(4) . . . . ?
C27 P3 C17 C16 -41.8(4) . . . . ?
C27 P3 C17 C12 138.7(3) . . . . ?
C27 P3 C24 C25 157.1(3) . . . . ?
C27 P3 C24 C26 32.4(4) . . . . ?
C50 P6 C43 C42 -67.4(4) . . . . ?
C50 P6 C43 C38 113.7(3) . . . . ?
C50 P6 C53 C55 174.4(3) . . . . ?
C50 P6 C53 C54 -64.2(3) . . . . ?
C33 C32 C37 P5 178.5(3) . . . . ?
C33 C32 C37 C36 -1.4(6) . . . . ?
C36 C35 C34 C33 -0.5(7) . . . . ?
C53 P6 C43 C42 37.9(4) . . . . ?
C53 P6 C43 C38 -141.0(3) . . . . ?
C53 P6 C50 C51 -161.5(3) . . . . ?
C53 P6 C50 C52 -36.3(4) . . . . ?
C60 C59 C63 C57 83.7(17) . . . . ?
C56 C61 C62 C64 -83.2(15) . . . . ?
C56 C57 C63 C59 175.5(11) . . . . ?
C61 C62 C64 C60 164.7(9) . . . . ?
